data_4320192
loop_
_publ_author_name
'Ay\,se G\"ul G\"urek'
'Vefa Ahsen'
'Dominique Luneau'
'Jacques P\'ecaut'

_publ_contact_author
;
Luneau, Dominique
Service de Chimie Inorganique et Biologique (UMR 5046)
D\'epartement de Recherche Fondamentale sur la Mati\`ere Condens\'ee
CEA-Grenoble
38054 Grenoble cedex 9, France
;
_publ_contact_author_email luneau@drfmc.ceng.cea.fr
_publ_contact_author_fax '33 4 76 88 50 90'
_publ_contact_author_phone '33 4 76 88 44 62'
_publ_section_title
;
 Synthesis, Structure, Spectroscopic Properties, and Magnetic Properties
 of an Octakis(Alkylthio)-Substituted Lutetium(III) Bisphthalocyanine
;
_journal_name_full 'Inorganic Chemistry'
_journal_page_first 4793
_journal_page_last 4797
_journal_paper_doi 10.1021/ic010240v
_journal_volume 40
_journal_year 2001
_chemical_formula_sum 'C160 H224 Lu N16 S16'
_chemical_formula_weight 3059.48
_chemical_name_systematic
;
?
;
_space_group_IT_number 15
_symmetry_cell_setting monoclinic
_symmetry_space_group_name_Hall '-C 2yc'
_symmetry_space_group_name_H-M 'C 1 2/c 1'
_atom_sites_solution_hydrogens geom
_atom_sites_solution_primary direct
_atom_sites_solution_secondary difmap
_audit_creation_method SHELXL-97
_cell_angle_alpha 90.00
_cell_angle_beta 127.1190(10)
_cell_angle_gamma 90.00
_cell_formula_units_Z 4
_cell_length_a 31.5575(15)
_cell_length_b 32.7547(15)
_cell_length_c 20.4891(10)
_cell_measurement_temperature 298(2)
_cell_volume 16887.5(14)
_computing_cell_refinement 'Bruker SMART'
_computing_data_collection 'Bruker SMART'
_computing_data_reduction 'Bruker SHELXTL'
_computing_molecular_graphics 'Bruker SHELXTL'
_computing_publication_material 'Bruker SHELXTL'
_computing_structure_refinement 'SHELXL-97 (Sheldrick, 1997)'
_computing_structure_solution 'SHELXS-97 (Sheldrick, 1990)'
_diffrn_ambient_temperature 298(2)
_diffrn_measured_fraction_theta_full 0.908
_diffrn_measured_fraction_theta_max 0.908
_diffrn_measurement_device_type 'CCD area detector'
_diffrn_measurement_method 'phi and omega scans'
_diffrn_radiation_monochromator graphite
_diffrn_radiation_source 'fine-focus sealed tube'
_diffrn_radiation_type MoK\a
_diffrn_radiation_wavelength 0.71073
_diffrn_reflns_av_R_equivalents 0.0937
_diffrn_reflns_av_sigmaI/netI 0.1968
_diffrn_reflns_limit_h_max 42
_diffrn_reflns_limit_h_min -41
_diffrn_reflns_limit_k_max 32
_diffrn_reflns_limit_k_min -44
_diffrn_reflns_limit_l_max 27
_diffrn_reflns_limit_l_min -27
_diffrn_reflns_number 54387
_diffrn_reflns_theta_full 28.99
_diffrn_reflns_theta_max 28.99
_diffrn_reflns_theta_min 1.62
_exptl_absorpt_coefficient_mu 0.834
_exptl_absorpt_correction_type none
_exptl_crystal_density_diffrn 1.203
_exptl_crystal_density_method 'not measured'
_exptl_crystal_F_000 6492
_exptl_crystal_size_max 0.1
_exptl_crystal_size_mid 0.2
_exptl_crystal_size_min 0.5
_refine_diff_density_max 0.649
_refine_diff_density_min -0.672
_refine_diff_density_rms 0.105
_refine_ls_extinction_method none
_refine_ls_goodness_of_fit_ref 0.869
_refine_ls_hydrogen_treatment mixed
_refine_ls_matrix_type full
_refine_ls_number_parameters 870
_refine_ls_number_reflns 20361
_refine_ls_number_restraints 1
_refine_ls_restrained_S_all 0.877
_refine_ls_R_factor_all 0.1591
_refine_ls_R_factor_gt 0.0508
_refine_ls_shift/su_max 0.035
_refine_ls_shift/su_mean 0.001
_refine_ls_structure_factor_coef Fsqd
_refine_ls_weighting_details 'calc w=1/[\s^2^(Fo^2^)+(0.0643P)^2^+0.0000P] where P=(Fo^2^+2Fc^2^)/3'
_refine_ls_weighting_scheme calc
_refine_ls_wR_factor_gt 0.1037
_refine_ls_wR_factor_ref 0.1466
_reflns_number_gt 8763
_reflns_number_total 20361
_reflns_threshold_expression >2sigma(I)
_cod_data_source_file ic010240v.cif
_cod_data_source_block lupc
_cod_depositor_comments
;
The following automatic conversions were performed:

'_symmetry_cell_setting' value 'Monoclinic' changed to 'monoclinic'
according to the built-in table from CIF Core dictionary named
'cif_core.dic' version 2.4.1 from 2010-06-29.

Automatic conversion script
Id: cif_fix_values 1646 2011-03-28 12:23:43Z adriana 
;
_cod_database_code 4320192

loop_
_symmetry_equiv_pos_as_xyz
'x, y, z'
'-x, y, -z+1/2'
'x+1/2, y+1/2, z'
'-x+1/2, y+1/2, -z+1/2'
'-x, -y, -z'
'x, -y, z-1/2'
'-x+1/2, -y+1/2, -z'
'x+1/2, -y+1/2, z-1/2'

loop_
_atom_site_label
_atom_site_type_symbol
_atom_site_fract_x
_atom_site_fract_y
_atom_site_fract_z
_atom_site_U_iso_or_equiv
_atom_site_adp_type
_atom_site_occupancy
_atom_site_symmetry_multiplicity
_atom_site_calc_flag
_atom_site_refinement_flags
_atom_site_disorder_assembly
_atom_site_disorder_group
Lu Lu 0.5000 0.081052(9) 0.2500 0.04078(11) Uani 1 2 d S . .
S1 S 0.77222(7) 0.02095(5) 0.72726(9) 0.0924(6) Uani 1 1 d . . .
S2 S 0.73651(6) -0.06305(4) 0.65168(9) 0.0746(5) Uani 1 1 d . . .
S3 S 0.49519(6) -0.16263(4) 0.11642(9) 0.0759(5) Uani 1 1 d . . .
S4 S 0.43001(6) -0.12272(4) -0.04965(8) 0.0632(4) Uani 1 1 d . . .
S5 S 0.32496(6) 0.13807(5) -0.24531(8) 0.0772(5) Uani 1 1 d . . .
S6 S 0.35032(6) 0.22260(4) -0.17014(9) 0.0714(4) Uani 1 1 d . . .
S7 S 0.62393(8) 0.32311(5) 0.35997(11) 0.1073(7) Uani 1 1 d . . .
S8 S 0.70402(6) 0.28342(4) 0.52135(9) 0.0720(4) Uani 1 1 d . . .
N1 N 0.58718(14) 0.05627(11) 0.3531(2) 0.0453(10) Uani 1 1 d . . .
N2 N 0.52026(14) 0.02608(11) 0.1960(2) 0.0437(10) Uani 1 1 d . . .
N3 N 0.49327(14) 0.10571(11) 0.1349(2) 0.0434(10) Uani 1 1 d . . .
N4 N 0.56083(14) 0.13583(11) 0.2921(2) 0.0443(10) Uani 1 1 d . . .
N5 N 0.57655(14) -0.01566(11) 0.3169(2) 0.0461(10) Uani 1 1 d . . .
N6 N 0.46412(14) 0.04430(12) 0.0514(2) 0.0473(10) Uani 1 1 d . . .
N7 N 0.51154(15) 0.17759(11) 0.1687(2) 0.0480(10) Uani 1 1 d . . .
N8 N 0.63095(14) 0.11730(12) 0.4337(2) 0.0470(10) Uani 1 1 d . . .
C1 C 0.62369(17) 0.07712(14) 0.4246(3) 0.0441(11) Uani 1 1 d . . .
C2 C 0.65647(18) 0.04823(14) 0.4910(3) 0.0471(12) Uani 1 1 d . . .
C3 C 0.69724(18) 0.05321(16) 0.5745(3) 0.0569(14) Uani 1 1 d . . .
H3A H 0.7082 0.0791 0.5976 0.068 Uiso 1 1 calc R . .
C4 C 0.72046(19) 0.01890(16) 0.6212(3) 0.0586(14) Uani 1 1 d . . .
C5 C 0.7035(2) -0.02071(15) 0.5861(3) 0.0559(14) Uani 1 1 d . . .
C6 C 0.66283(19) -0.02498(15) 0.5035(3) 0.0544(14) Uani 1 1 d . . .
H6B H 0.6511 -0.0508 0.4802 0.065 Uiso 1 1 calc R . .
C7 C 0.63988(18) 0.00956(14) 0.4562(3) 0.0460(12) Uani 1 1 d . . .
C8 C 0.59787(17) 0.01525(14) 0.3699(3) 0.0445(12) Uani 1 1 d . . .
C9 C 0.7904(2) 0.07374(17) 0.7477(3) 0.0814(18) Uani 1 1 d . . .
H9A H 0.8002 0.0834 0.7137 0.098 Uiso 1 1 calc R . .
H9B H 0.7606 0.0899 0.7354 0.098 Uiso 1 1 calc R . .
C10 C 0.8372(3) 0.0780(2) 0.8378(4) 0.101(2) Uani 1 1 d . . .
H10A H 0.8284 0.0647 0.8705 0.121 Uiso 1 1 calc R . .
H10B H 0.8676 0.0639 0.8477 0.121 Uiso 1 1 calc R . .
C11 C 0.8521(3) 0.1215(3) 0.8652(5) 0.147(3) Uani 1 1 d . . .
H11A H 0.8205 0.1362 0.8490 0.176 Uiso 1 1 calc R . .
H11B H 0.8649 0.1337 0.8369 0.176 Uiso 1 1 calc R . .
C12 C 0.8955(5) 0.1271(4) 0.9593(7) 0.224(7) Uani 1 1 d . . .
H12A H 0.8906 0.1547 0.9707 0.269 Uiso 1 1 calc R . .
H12B H 0.8846 0.1092 0.9845 0.269 Uiso 1 1 calc R . .
C13 C 0.9401(4) 0.1230(5) 0.9971(8) 0.259(9) Uani 1 1 d . . .
H13A H 0.9513 0.1390 0.9702 0.311 Uiso 1 1 calc R . .
H13B H 0.9458 0.0947 0.9909 0.311 Uiso 1 1 calc R . .
C14 C 0.9796(4) 0.1325(3) 1.0882(6) 0.199(5) Uani 1 1 d . . .
H14A H 1.0151 0.1273 1.1059 0.298 Uiso 1 1 calc R . .
H14B H 0.9723 0.1154 1.1184 0.298 Uiso 1 1 calc R . .
H14C H 0.9764 0.1606 1.0976 0.298 Uiso 1 1 calc R . .
C15 C 0.7055(2) -0.10556(16) 0.5831(3) 0.0701(16) Uani 1 1 d . . .
H15A H 0.6682 -0.1066 0.5601 0.084 Uiso 1 1 calc R . .
H15B H 0.7080 -0.1023 0.5385 0.084 Uiso 1 1 calc R . .
C16 C 0.7325(2) -0.14500(17) 0.6285(4) 0.0827(19) Uani 1 1 d . . .
H16A H 0.7291 -0.1488 0.6721 0.099 Uiso 1 1 calc R . .
H16B H 0.7701 -0.1437 0.6527 0.099 Uiso 1 1 calc R . .
C17 C 0.7067(3) -0.18107(18) 0.5685(4) 0.093(2) Uani 1 1 d . . .
H17A H 0.6693 -0.1820 0.5449 0.112 Uiso 1 1 calc R . .
H17B H 0.7093 -0.1764 0.5243 0.112 Uiso 1 1 calc R . .
C18 C 0.7316(3) -0.22202(19) 0.6075(4) 0.103(2) Uani 1 1 d . . .
H18A H 0.7291 -0.2269 0.6517 0.123 Uiso 1 1 calc R . .
H18B H 0.7690 -0.2213 0.6307 0.123 Uiso 1 1 calc R . .
C19 C 0.7048(3) -0.2571(2) 0.5463(5) 0.126(3) Uani 1 1 d . . .
H19A H 0.6678 -0.2585 0.5251 0.151 Uiso 1 1 calc R . .
H19B H 0.7057 -0.2514 0.5006 0.151 Uiso 1 1 calc R . .
C20 C 0.7297(3) -0.2973(2) 0.5809(5) 0.151(4) Uani 1 1 d . . .
H20A H 0.7113 -0.3177 0.5390 0.226 Uiso 1 1 calc R . .
H20B H 0.7277 -0.3038 0.6247 0.226 Uiso 1 1 calc R . .
H20C H 0.7662 -0.2964 0.6016 0.226 Uiso 1 1 calc R . .
C21 C 0.54151(18) -0.01013(14) 0.2365(3) 0.0457(12) Uani 1 1 d . . .
C22 C 0.52154(18) -0.04322(14) 0.1773(3) 0.0451(12) Uani 1 1 d . . .
C23 C 0.52551(18) -0.08514(14) 0.1856(3) 0.0527(13) Uani 1 1 d . . .
H23A H 0.5470 -0.0972 0.2371 0.063 Uiso 1 1 calc R . .
C24 C 0.49676(19) -0.10895(14) 0.1155(3) 0.0507(13) Uani 1 1 d . . .
C25 C 0.46526(18) -0.09020(14) 0.0364(3) 0.0483(13) Uani 1 1 d . . .
C26 C 0.46224(19) -0.04822(15) 0.0296(3) 0.0526(13) Uani 1 1 d . . .
H26A H 0.4421 -0.0356 -0.0214 0.063 Uiso 1 1 calc R . .
C27 C 0.48996(18) -0.02527(14) 0.1009(3) 0.0452(12) Uani 1 1 d . . .
C28 C 0.49047(18) 0.01843(14) 0.1132(3) 0.0441(12) Uani 1 1 d . . .
C29 C 0.5472(2) -0.17741(16) 0.2195(3) 0.0699(16) Uani 1 1 d . . .
H29A H 0.5809 -0.1662 0.2364 0.084 Uiso 1 1 calc R . .
H29B H 0.5399 -0.1674 0.2563 0.084 Uiso 1 1 calc R . .
C30 C 0.5495(2) -0.22331(17) 0.2215(4) 0.0846(19) Uani 1 1 d . . .
H30A H 0.5150 -0.2340 0.2020 0.102 Uiso 1 1 calc R . .
H30B H 0.5571 -0.2328 0.1847 0.102 Uiso 1 1 calc R . .
C31 C 0.5907(3) -0.2396(2) 0.3052(5) 0.135(3) Uani 1 1 d . . .
H31A H 0.5885 -0.2244 0.3438 0.162 Uiso 1 1 calc R . .
H31B H 0.6254 -0.2343 0.3187 0.162 Uiso 1 1 calc R . .
C32 C 0.5868(6) -0.2856(4) 0.3177(9) 0.265(9) Uani 1 1 d D . .
H32A H 0.6017 -0.2888 0.3748 0.318 Uiso 1 1 calc R . .
H32B H 0.5492 -0.2916 0.2865 0.318 Uiso 1 1 calc R . .
C33 C 0.6039(7) -0.3104(4) 0.3038(12) 0.286(10) Uani 1 1 d D . .
H33A H 0.6404 -0.3023 0.3301 0.344 Uiso 1 1 calc R . .
H33B H 0.5862 -0.3083 0.2454 0.344 Uiso 1 1 calc R . .
C34 C 0.6066(5) -0.3564(3) 0.3203(7) 0.208(5) Uani 1 1 d . . .
H34A H 0.6245 -0.3699 0.3016 0.312 Uiso 1 1 calc R . .
H34B H 0.5713 -0.3670 0.2918 0.312 Uiso 1 1 calc R . .
H34C H 0.6259 -0.3609 0.3780 0.312 Uiso 1 1 calc R . .
C35 C 0.3938(2) -0.08748(15) -0.1344(3) 0.0620(15) Uani 1 1 d . . .
H35A H 0.3731 -0.0691 -0.1265 0.074 Uiso 1 1 calc R . .
H35B H 0.4185 -0.0713 -0.1367 0.074 Uiso 1 1 calc R . .
C36 C 0.3572(2) -0.11043(17) -0.2137(3) 0.0689(16) Uani 1 1 d . . .
H36A H 0.3334 -0.1274 -0.2103 0.083 Uiso 1 1 calc R . .
H36B H 0.3781 -0.1282 -0.2222 0.083 Uiso 1 1 calc R . .
C37 C 0.3245(2) -0.08142(18) -0.2863(3) 0.0781(17) Uani 1 1 d . . .
H37A H 0.3056 -0.0625 -0.2759 0.094 Uiso 1 1 calc R . .
H37B H 0.3484 -0.0656 -0.2914 0.094 Uiso 1 1 calc R . .
C38 C 0.2849(2) -0.10340(19) -0.3662(3) 0.0868(19) Uani 1 1 d . . .
H38A H 0.3038 -0.1222 -0.3770 0.104 Uiso 1 1 calc R . .
H38B H 0.2610 -0.1192 -0.3613 0.104 Uiso 1 1 calc R . .
C39 C 0.2530(3) -0.0743(2) -0.4371(4) 0.100(2) Uani 1 1 d . . .
H39A H 0.2325 -0.0566 -0.4277 0.121 Uiso 1 1 calc R . .
H39B H 0.2772 -0.0572 -0.4393 0.121 Uiso 1 1 calc R . .
C40 C 0.2159(3) -0.0953(2) -0.5182(4) 0.147(3) Uani 1 1 d . . .
H40A H 0.1967 -0.0752 -0.5608 0.221 Uiso 1 1 calc R . .
H40B H 0.1912 -0.1118 -0.5170 0.221 Uiso 1 1 calc R . .
H40C H 0.2359 -0.1123 -0.5287 0.221 Uiso 1 1 calc R . .
C41 C 0.46544(17) 0.08448(15) 0.0615(3) 0.0446(11) Uani 1 1 d . . .
C42 C 0.43667(17) 0.11334(14) -0.0064(3) 0.0449(12) Uani 1 1 d . . .
C43 C 0.39950(18) 0.10741(15) -0.0900(3) 0.0518(13) Uani 1 1 d . . .
H43A H 0.3917 0.0813 -0.1125 0.062 Uiso 1 1 calc R . .
C44 C 0.37428(19) 0.14155(15) -0.1394(3) 0.0529(13) Uani 1 1 d . . .
C45 C 0.38675(19) 0.18097(15) -0.1036(3) 0.0535(13) Uani 1 1 d . . .
C46 C 0.42481(18) 0.18642(14) -0.0202(3) 0.0494(13) Uani 1 1 d . . .
H46A H 0.4336 0.2124 0.0029 0.059 Uiso 1 1 calc R . .
C47 C 0.44931(18) 0.15202(14) 0.0276(3) 0.0463(12) Uani 1 1 d . . .
C48 C 0.48709(18) 0.14626(14) 0.1165(3) 0.0465(12) Uani 1 1 d . . .
C49 C 0.3268(2) 0.08594(17) -0.2704(3) 0.0831(18) Uani 1 1 d . . .
H49A H 0.3623 0.0788 -0.2519 0.100 Uiso 1 1 calc R . .
H49B H 0.3169 0.0678 -0.2443 0.100 Uiso 1 1 calc R . .
C50 C 0.2874(4) 0.0820(2) -0.3635(4) 0.155(4) Uani 1 1 d . . .
H50A H 0.2587 0.1010 -0.3812 0.186 Uiso 1 1 calc R . .
H50B H 0.3053 0.0922 -0.3854 0.186 Uiso 1 1 calc R . .
C51 C 0.2660(4) 0.0489(4) -0.3991(5) 0.199(5) Uani 1 1 d . . .
H51A H 0.2480 0.0387 -0.3774 0.239 Uiso 1 1 calc R . .
H51B H 0.2947 0.0299 -0.3816 0.239 Uiso 1 1 calc R . .
C52 C 0.2271(4) 0.0453(4) -0.4914(5) 0.178(5) Uani 1 1 d . . .
H52A H 0.2265 0.0715 -0.5140 0.213 Uiso 1 1 calc R . .
H52B H 0.2416 0.0257 -0.5085 0.213 Uiso 1 1 calc R . .
C53 C 0.1793(5) 0.0353(4) -0.5254(7) 0.225(6) Uani 1 1 d . . .
H53A H 0.1628 0.0566 -0.5148 0.270 Uiso 1 1 calc R . .
H53B H 0.1793 0.0106 -0.4991 0.270 Uiso 1 1 calc R . .
C54 C 0.1446(4) 0.0278(3) -0.6172(6) 0.200(5) Uani 1 1 d . . .
H54A H 0.1092 0.0211 -0.6363 0.301 Uiso 1 1 calc R . .
H54B H 0.1590 0.0055 -0.6288 0.301 Uiso 1 1 calc R . .
H54C H 0.1437 0.0519 -0.6445 0.301 Uiso 1 1 calc R . .
C55 C 0.3802(2) 0.26637(16) -0.1030(3) 0.0770(17) Uani 1 1 d . . .
H55A H 0.3776 0.2631 -0.0584 0.092 Uiso 1 1 calc R . .
H55B H 0.4175 0.2676 -0.0796 0.092 Uiso 1 1 calc R . .
C56 C 0.3537(3) 0.30569(19) -0.1471(4) 0.100(2) Uani 1 1 d . . .
H56A H 0.3166 0.3050 -0.1686 0.120 Uiso 1 1 calc R . .
H56B H 0.3551 0.3086 -0.1929 0.120 Uiso 1 1 calc R . .
C57 C 0.3813(3) 0.3426(2) -0.0891(5) 0.124(3) Uani 1 1 d . . .
H57A H 0.3802 0.3395 -0.0431 0.149 Uiso 1 1 calc R . .
H57B H 0.4182 0.3434 -0.0681 0.149 Uiso 1 1 calc R . .
C58 C 0.3552(4) 0.3813(2) -0.1316(6) 0.165(4) Uani 1 1 d . . .
H58A H 0.3184 0.3810 -0.1519 0.198 Uiso 1 1 calc R . .
H58B H 0.3560 0.3846 -0.1779 0.198 Uiso 1 1 calc R . .
C59 C 0.3843(6) 0.4160(3) -0.0724(8) 0.244(7) Uani 1 1 d . . .
H59A H 0.3831 0.4123 -0.0265 0.293 Uiso 1 1 calc R . .
H59B H 0.4212 0.4154 -0.0514 0.293 Uiso 1 1 calc R . .
C60 C 0.3637(6) 0.4523(4) -0.1062(8) 0.313(10) Uani 1 1 d . . .
H60A H 0.3838 0.4734 -0.0661 0.470 Uiso 1 1 calc R . .
H60B H 0.3274 0.4535 -0.1257 0.470 Uiso 1 1 calc R . .
H60C H 0.3652 0.4564 -0.1512 0.470 Uiso 1 1 calc R . .
C61 C 0.54756(18) 0.17211(14) 0.2494(3) 0.0435(12) Uani 1 1 d . . .
C62 C 0.58061(18) 0.20526(14) 0.3060(3) 0.0465(12) Uani 1 1 d . . .
C63 C 0.58131(19) 0.24655(15) 0.2958(3) 0.0573(14) Uani 1 1 d . . .
H63A H 0.5571 0.2585 0.2449 0.069 Uiso 1 1 calc R . .
C64 C 0.6188(2) 0.27013(15) 0.3630(3) 0.0621(15) Uani 1 1 d . . .
C65 C 0.6563(2) 0.25154(15) 0.4408(3) 0.0558(14) Uani 1 1 d . . .
C66 C 0.65434(18) 0.20998(15) 0.4496(3) 0.0521(13) Uani 1 1 d . . .
H66A H 0.6784 0.1975 0.5001 0.062 Uiso 1 1 calc R . .
C67 C 0.61595(17) 0.18708(14) 0.3821(3) 0.0448(12) Uani 1 1 d . . .
C68 C 0.60333(17) 0.14353(14) 0.3719(3) 0.0435(12) Uani 1 1 d . . .
C69 C 0.5716(3) 0.33850(17) 0.2599(4) 0.092(2) Uani 1 1 d . . .
H69A H 0.5758 0.3266 0.2208 0.110 Uiso 1 1 calc R . .
H69B H 0.5378 0.3298 0.2462 0.110 Uiso 1 1 calc R . .
C70 C 0.5739(3) 0.38465(19) 0.2579(5) 0.117(3) Uani 1 1 d . . .
H70A H 0.5719 0.3959 0.2998 0.141 Uiso 1 1 calc R . .
H70B H 0.6077 0.3927 0.2707 0.141 Uiso 1 1 calc R . .
C71 C 0.5306(4) 0.4020(3) 0.1778(6) 0.173(4) Uani 1 1 d . . .
H71A H 0.4964 0.3944 0.1643 0.208 Uiso 1 1 calc R . .
H71B H 0.5325 0.3915 0.1354 0.208 Uiso 1 1 calc R . .
C72 C 0.5365(6) 0.4502(4) 0.1829(9) 0.249(8) Uani 1 1 d . . .
H72A H 0.5382 0.4592 0.2295 0.299 Uiso 1 1 calc R . .
H72B H 0.5706 0.4566 0.1950 0.299 Uiso 1 1 calc R . .
C73 C 0.5047(8) 0.4700(4) 0.1273(12) 0.383(15) Uani 1 1 d . . .
H73A H 0.4704 0.4622 0.1129 0.459 Uiso 1 1 calc R . .
H73B H 0.5048 0.4622 0.0817 0.459 Uiso 1 1 calc R . .
C74 C 0.5078(6) 0.5168(4) 0.1327(9) 0.326(10) Uani 1 1 d . . .
H74A H 0.4810 0.5282 0.0799 0.489 Uiso 1 1 calc R . .
H74B H 0.5423 0.5255 0.1502 0.489 Uiso 1 1 calc R . .
H74C H 0.5022 0.5259 0.1715 0.489 Uiso 1 1 calc R . .
C75 C 0.7448(2) 0.24892(16) 0.6053(3) 0.0653(15) Uani 1 1 d . . .
H75A H 0.7233 0.2347 0.6175 0.078 Uiso 1 1 calc R . .
H75B H 0.7605 0.2288 0.5911 0.078 Uiso 1 1 calc R . .
C76 C 0.7882(2) 0.27323(16) 0.6797(3) 0.0646(15) Uani 1 1 d . . .
H76A H 0.7721 0.2935 0.6930 0.078 Uiso 1 1 calc R . .
H76B H 0.8093 0.2875 0.6669 0.078 Uiso 1 1 calc R . .
C77 C 0.8243(2) 0.24567(17) 0.7536(3) 0.0738(17) Uani 1 1 d . . .
H77A H 0.8029 0.2318 0.7662 0.089 Uiso 1 1 calc R . .
H77B H 0.8393 0.2250 0.7391 0.089 Uiso 1 1 calc R . .
C78 C 0.8689(2) 0.2676(2) 0.8290(3) 0.090(2) Uani 1 1 d . . .
H78A H 0.8543 0.2865 0.8471 0.108 Uiso 1 1 calc R . .
H78B H 0.8890 0.2832 0.8160 0.108 Uiso 1 1 calc R . .
C79 C 0.9062(3) 0.2375(3) 0.8984(4) 0.149(4) Uani 1 1 d . . .
H79A H 0.8854 0.2228 0.9113 0.178 Uiso 1 1 calc R . .
H79B H 0.9179 0.2176 0.8772 0.178 Uiso 1 1 calc R . .
C80 C 0.9490(4) 0.2519(3) 0.9678(6) 0.222(6) Uani 1 1 d . . .
H80A H 0.9687 0.2297 1.0048 0.333 Uiso 1 1 calc R . .
H80B H 0.9384 0.2704 0.9919 0.333 Uiso 1 1 calc R . .
H80C H 0.9708 0.2660 0.9570 0.333 Uiso 1 1 calc R . .

loop_
_atom_site_aniso_label
_atom_site_aniso_U_11
_atom_site_aniso_U_22
_atom_site_aniso_U_33
_atom_site_aniso_U_23
_atom_site_aniso_U_13
_atom_site_aniso_U_12
Lu 0.04276(18) 0.03252(17) 0.02874(16) 0.000 0.01193(13) 0.000
S1 0.0945(12) 0.0719(11) 0.0380(9) 0.0053(7) 0.0017(8) 0.0101(9)
S2 0.0795(10) 0.0584(9) 0.0466(9) 0.0175(7) 0.0173(8) 0.0163(8)
S3 0.0985(12) 0.0387(8) 0.0609(10) -0.0049(7) 0.0326(9) 0.0014(8)
S4 0.0729(10) 0.0469(8) 0.0497(9) -0.0121(6) 0.0264(8) 0.0005(7)
S5 0.0786(10) 0.0757(11) 0.0341(8) 0.0067(7) 0.0112(8) -0.0006(8)
S6 0.0786(10) 0.0596(10) 0.0482(9) 0.0193(7) 0.0236(8) 0.0124(8)
S7 0.1420(16) 0.0393(9) 0.0706(12) -0.0046(8) 0.0273(12) -0.0149(10)
S8 0.0809(10) 0.0495(9) 0.0517(9) -0.0116(7) 0.0222(8) -0.0189(8)
N1 0.044(2) 0.037(2) 0.032(2) -0.0014(17) 0.0117(19) 0.0003(18)
N2 0.051(2) 0.037(2) 0.029(2) -0.0035(17) 0.017(2) 0.0030(18)
N3 0.045(2) 0.037(2) 0.034(2) 0.0013(17) 0.0163(19) -0.0020(18)
N4 0.044(2) 0.038(2) 0.032(2) 0.0026(17) 0.013(2) -0.0007(18)
N5 0.050(2) 0.033(2) 0.035(2) 0.0002(18) 0.015(2) 0.0026(19)
N6 0.057(3) 0.036(2) 0.034(2) 0.0000(18) 0.019(2) 0.0056(19)
N7 0.052(2) 0.038(2) 0.034(2) 0.0034(18) 0.015(2) 0.0005(19)
N8 0.043(2) 0.041(3) 0.037(2) 0.0030(19) 0.014(2) 0.0006(19)
C1 0.044(3) 0.039(3) 0.032(3) -0.001(2) 0.014(2) -0.002(2)
C2 0.044(3) 0.046(3) 0.035(3) 0.008(2) 0.015(2) 0.005(2)
C3 0.048(3) 0.054(3) 0.038(3) -0.003(2) 0.010(3) 0.001(3)
C4 0.052(3) 0.057(4) 0.034(3) 0.003(3) 0.009(3) 0.010(3)
C5 0.056(3) 0.052(3) 0.044(3) 0.013(3) 0.022(3) 0.010(3)
C6 0.057(3) 0.039(3) 0.041(3) 0.002(2) 0.016(3) 0.005(2)
C7 0.047(3) 0.039(3) 0.034(3) 0.003(2) 0.014(2) 0.003(2)
C8 0.042(3) 0.035(3) 0.041(3) 0.005(2) 0.017(2) 0.003(2)
C9 0.065(4) 0.093(5) 0.047(4) -0.006(3) 0.014(3) -0.003(3)
C10 0.087(5) 0.108(6) 0.069(5) -0.016(4) 0.026(4) -0.019(4)
C11 0.143(7) 0.145(8) 0.097(7) -0.046(6) 0.043(6) -0.065(6)
C12 0.226(14) 0.200(13) 0.121(11) -0.027(9) 0.039(11) -0.096(12)
C13 0.129(10) 0.33(2) 0.148(13) 0.047(12) -0.005(9) 0.055(13)
C14 0.161(9) 0.209(12) 0.104(8) -0.029(7) 0.015(7) -0.009(8)
C15 0.071(4) 0.061(4) 0.057(4) 0.017(3) 0.027(3) 0.016(3)
C16 0.088(4) 0.060(4) 0.079(5) 0.019(3) 0.039(4) 0.013(3)
C17 0.104(5) 0.069(5) 0.092(5) 0.026(4) 0.052(4) 0.022(4)
C18 0.100(5) 0.067(5) 0.110(6) 0.012(4) 0.047(5) 0.009(4)
C19 0.141(7) 0.074(5) 0.111(7) 0.010(5) 0.050(6) 0.015(5)
C20 0.169(8) 0.085(6) 0.125(7) 0.027(5) 0.050(6) 0.032(6)
C21 0.052(3) 0.036(3) 0.045(3) 0.005(2) 0.027(3) 0.009(2)
C22 0.053(3) 0.035(3) 0.038(3) -0.003(2) 0.022(3) 0.005(2)
C23 0.057(3) 0.042(3) 0.043(3) -0.001(2) 0.021(3) 0.003(3)
C24 0.060(3) 0.036(3) 0.050(3) -0.001(2) 0.029(3) 0.007(2)
C25 0.055(3) 0.040(3) 0.044(3) -0.006(2) 0.027(3) 0.004(2)
C26 0.059(3) 0.046(3) 0.036(3) 0.000(2) 0.020(3) 0.003(3)
C27 0.051(3) 0.040(3) 0.040(3) -0.001(2) 0.025(3) 0.005(2)
C28 0.047(3) 0.039(3) 0.039(3) -0.003(2) 0.023(3) 0.000(2)
C29 0.072(4) 0.054(4) 0.072(4) 0.013(3) 0.038(3) 0.011(3)
C30 0.096(5) 0.054(4) 0.096(5) 0.020(3) 0.054(4) 0.019(3)
C31 0.144(7) 0.077(6) 0.151(8) 0.057(5) 0.072(6) 0.037(5)
C32 0.271(16) 0.143(12) 0.214(15) 0.055(11) 0.058(12) 0.106(11)
C33 0.37(2) 0.143(14) 0.47(3) -0.090(16) 0.32(2) -0.019(14)
C34 0.275(14) 0.090(8) 0.220(12) 0.019(8) 0.129(11) 0.024(8)
C35 0.066(3) 0.057(4) 0.050(3) -0.016(3) 0.029(3) -0.004(3)
C36 0.069(4) 0.073(4) 0.051(4) -0.015(3) 0.029(3) -0.008(3)
C37 0.079(4) 0.086(4) 0.051(4) -0.005(3) 0.030(3) -0.003(4)
C38 0.094(5) 0.094(5) 0.051(4) -0.008(3) 0.032(4) -0.007(4)
C39 0.090(5) 0.112(6) 0.064(4) -0.005(4) 0.028(4) -0.016(4)
C40 0.153(8) 0.137(7) 0.066(5) -0.011(5) 0.022(5) -0.041(6)
C41 0.049(3) 0.048(3) 0.028(2) 0.001(2) 0.019(2) 0.003(3)
C42 0.047(3) 0.042(3) 0.035(3) 0.002(2) 0.019(2) 0.004(2)
C43 0.059(3) 0.048(3) 0.036(3) -0.001(2) 0.022(3) 0.000(3)
C44 0.052(3) 0.054(3) 0.034(3) 0.006(2) 0.016(3) 0.000(3)
C45 0.054(3) 0.054(3) 0.038(3) 0.012(2) 0.020(3) 0.006(3)
C46 0.054(3) 0.043(3) 0.037(3) 0.006(2) 0.019(3) -0.002(2)
C47 0.047(3) 0.046(3) 0.033(3) 0.007(2) 0.017(2) 0.000(2)
C48 0.056(3) 0.039(3) 0.042(3) 0.004(2) 0.028(3) 0.003(2)
C49 0.088(4) 0.088(5) 0.049(4) -0.012(3) 0.028(3) -0.014(4)
C50 0.233(10) 0.118(7) 0.063(5) -0.045(5) 0.062(6) -0.069(7)
C51 0.211(11) 0.276(14) 0.073(6) -0.072(8) 0.066(7) -0.136(10)
C52 0.150(9) 0.269(13) 0.087(7) -0.057(8) 0.057(7) -0.098(9)
C53 0.158(11) 0.306(17) 0.119(10) -0.014(10) 0.034(9) -0.073(11)
C54 0.145(9) 0.205(12) 0.138(10) -0.035(8) 0.026(8) -0.030(8)
C55 0.092(4) 0.058(4) 0.060(4) 0.017(3) 0.035(4) 0.016(3)
C56 0.109(5) 0.077(5) 0.093(5) 0.032(4) 0.051(5) 0.021(4)
C57 0.150(7) 0.056(5) 0.135(7) 0.000(5) 0.069(6) 0.000(5)
C58 0.224(11) 0.063(6) 0.194(11) 0.007(6) 0.118(9) 0.002(7)
C59 0.293(16) 0.074(8) 0.243(15) 0.004(9) 0.097(13) 0.022(9)
C60 0.35(2) 0.185(14) 0.175(13) 0.049(11) 0.035(13) 0.050(14)
C61 0.046(3) 0.040(3) 0.035(3) 0.004(2) 0.020(3) 0.003(2)
C62 0.050(3) 0.038(3) 0.039(3) 0.000(2) 0.020(3) -0.004(2)
C63 0.066(3) 0.041(3) 0.041(3) 0.001(2) 0.020(3) -0.002(3)
C64 0.074(4) 0.042(3) 0.049(3) -0.003(3) 0.026(3) -0.009(3)
C65 0.066(3) 0.037(3) 0.047(3) -0.005(2) 0.025(3) -0.007(3)
C66 0.045(3) 0.051(3) 0.040(3) 0.001(2) 0.015(3) -0.002(2)
C67 0.043(3) 0.037(3) 0.040(3) 0.001(2) 0.018(2) -0.003(2)
C68 0.039(3) 0.039(3) 0.037(3) -0.002(2) 0.014(2) -0.007(2)
C69 0.119(5) 0.053(4) 0.097(5) 0.015(3) 0.062(5) 0.006(4)
C70 0.165(7) 0.057(5) 0.120(7) 0.020(4) 0.080(6) 0.014(5)
C71 0.250(12) 0.095(7) 0.179(10) 0.070(7) 0.132(10) 0.061(7)
C72 0.37(2) 0.124(11) 0.240(17) 0.099(10) 0.173(16) 0.106(12)
C73 0.51(4) 0.099(12) 0.34(3) 0.022(13) 0.15(3) 0.029(15)
C74 0.42(2) 0.151(13) 0.31(2) 0.083(13) 0.170(18) 0.069(14)
C75 0.069(4) 0.061(4) 0.049(3) -0.011(3) 0.027(3) -0.018(3)
C76 0.064(4) 0.067(4) 0.049(3) -0.013(3) 0.027(3) -0.013(3)
C77 0.077(4) 0.072(4) 0.060(4) -0.002(3) 0.035(4) -0.015(3)
C78 0.080(4) 0.110(6) 0.055(4) -0.003(4) 0.027(4) -0.018(4)
C79 0.135(7) 0.158(8) 0.055(5) 0.017(5) 0.006(5) -0.023(6)
C80 0.162(9) 0.158(10) 0.168(11) 0.037(8) 0.006(8) -0.056(8)

loop_
_atom_type_symbol
_atom_type_description
_atom_type_scat_dispersion_real
_atom_type_scat_dispersion_imag
_atom_type_scat_source
C C 0.0033 0.0016 'International Tables Vol C Tables 4.2.6.8 and 6.1.1.4'
H H 0.0000 0.0000 'International Tables Vol C Tables 4.2.6.8 and 6.1.1.4'
N N 0.0061 0.0033 'International Tables Vol C Tables 4.2.6.8 and 6.1.1.4'
S S 0.1246 0.1234 'International Tables Vol C Tables 4.2.6.8 and 6.1.1.4'
Lu Lu -0.4720 5.8584 'International Tables Vol C Tables 4.2.6.8 and 6.1.1.4'

loop_
_geom_angle_atom_site_label_1
_geom_angle_atom_site_label_2
_geom_angle_atom_site_label_3
_geom_angle
_geom_angle_site_symmetry_1
_geom_angle_site_symmetry_3
_geom_angle_publ_flag
N4 Lu N4 81.97(17) . 2_655 ?
N4 Lu N3 70.91(12) . . ?
N4 Lu N3 79.30(12) 2_655 . ?
N4 Lu N3 79.30(12) . 2_655 ?
N4 Lu N3 70.91(12) 2_655 2_655 ?
N3 Lu N3 140.30(18) . 2_655 ?
N4 Lu N1 145.74(12) . 2_655 ?
N4 Lu N1 71.81(12) 2_655 2_655 ?
N3 Lu N1 82.63(12) . 2_655 ?
N3 Lu N1 111.07(12) 2_655 2_655 ?
N4 Lu N1 71.81(12) . . ?
N4 Lu N1 145.74(12) 2_655 . ?
N3 Lu N1 111.07(12) . . ?
N3 Lu N1 82.63(12) 2_655 . ?
N1 Lu N1 140.16(18) 2_655 . ?
N4 Lu N2 110.68(13) . . ?
N4 Lu N2 141.48(12) 2_655 . ?
N3 Lu N2 71.68(12) . . ?
N3 Lu N2 145.60(12) 2_655 . ?
N1 Lu N2 79.71(12) 2_655 . ?
N1 Lu N2 70.50(12) . . ?
N4 Lu N2 141.48(12) . 2_655 ?
N4 Lu N2 110.68(13) 2_655 2_655 ?
N3 Lu N2 145.60(12) . 2_655 ?
N3 Lu N2 71.68(12) 2_655 2_655 ?
N1 Lu N2 70.50(12) 2_655 2_655 ?
N1 Lu N2 79.71(12) . 2_655 ?
N2 Lu N2 82.45(18) . 2_655 ?
C4 S1 C9 104.6(3) . . ?
C5 S2 C15 102.8(2) . . ?
C24 S3 C29 105.7(2) . . ?
C25 S4 C35 103.1(2) . . ?
C44 S5 C49 105.0(3) . . ?
C45 S6 C55 103.1(2) . . ?
C64 S7 C69 106.5(3) . . ?
C65 S8 C75 103.8(2) . . ?
C8 N1 C1 107.2(4) . . ?
C8 N1 Lu 122.1(3) . . ?
C1 N1 Lu 123.4(3) . . ?
C21 N2 C28 108.1(4) . . ?
C21 N2 Lu 122.7(3) . . ?
C28 N2 Lu 122.1(3) . . ?
C48 N3 C41 107.4(4) . . ?
C48 N3 Lu 121.2(3) . . ?
C41 N3 Lu 121.6(3) . . ?
C68 N4 C61 107.5(4) . . ?
C68 N4 Lu 124.4(3) . . ?
C61 N4 Lu 123.3(3) . . ?
C21 N5 C8 122.6(4) . . ?
C28 N6 C41 122.9(4) . . ?
C61 N7 C48 122.3(4) . . ?
C1 N8 C68 123.2(4) . . ?
N8 C1 N1 127.0(4) . . ?
N8 C1 C2 123.2(4) . . ?
N1 C1 C2 109.7(4) . . ?
C7 C2 C3 121.1(4) . . ?
C7 C2 C1 106.1(4) . . ?
C3 C2 C1 132.7(5) . . ?
C4 C3 C2 118.0(5) . . ?
C3 C4 C5 121.1(4) . . ?
C3 C4 S1 122.5(4) . . ?
C5 C4 S1 116.3(4) . . ?
C6 C5 C4 120.0(4) . . ?
C6 C5 S2 122.5(4) . . ?
C4 C5 S2 117.5(4) . . ?
C7 C6 C5 119.0(5) . . ?
C6 C7 C2 120.8(4) . . ?
C6 C7 C8 132.2(4) . . ?
C2 C7 C8 107.0(4) . . ?
N5 C8 N1 127.6(4) . . ?
N5 C8 C7 122.6(4) . . ?
N1 C8 C7 109.7(4) . . ?
C10 C9 S1 108.1(4) . . ?
C11 C10 C9 113.4(6) . . ?
C10 C11 C12 114.7(8) . . ?
C13 C12 C11 129.3(18) . . ?
C12 C13 C14 125.2(18) . . ?
C16 C15 S2 110.0(4) . . ?
C15 C16 C17 109.5(5) . . ?
C18 C17 C16 113.8(5) . . ?
C17 C18 C19 112.4(6) . . ?
C20 C19 C18 114.0(6) . . ?
N5 C21 N2 127.3(4) . . ?
N5 C21 C22 123.2(4) . . ?
N2 C21 C22 109.4(4) . . ?
C23 C22 C27 120.9(4) . . ?
C23 C22 C21 132.6(4) . . ?
C27 C22 C21 106.3(4) . . ?
C22 C23 C24 118.6(4) . . ?
C23 C24 C25 120.3(4) . . ?
C23 C24 S3 123.8(4) . . ?
C25 C24 S3 115.8(4) . . ?
C26 C25 C24 120.0(4) . . ?
C26 C25 S4 122.5(4) . . ?
C24 C25 S4 117.5(3) . . ?
C25 C26 C27 118.3(4) . . ?
C22 C27 C26 121.9(4) . . ?
C22 C27 C28 107.3(4) . . ?
C26 C27 C28 130.7(4) . . ?
N6 C28 N2 129.1(4) . . ?
N6 C28 C27 122.1(4) . . ?
N2 C28 C27 108.7(4) . . ?
C30 C29 S3 107.3(4) . . ?
C31 C30 C29 112.4(6) . . ?
C30 C31 C32 115.9(8) . . ?
C33 C32 C31 125(2) . . ?
C32 C33 C34 129.5(19) . . ?
C36 C35 S4 110.3(4) . . ?
C35 C36 C37 111.6(5) . . ?
C38 C37 C36 112.9(5) . . ?
C39 C38 C37 112.1(5) . . ?
C40 C39 C38 113.4(6) . . ?
N6 C41 N3 127.3(4) . . ?
N6 C41 C42 123.3(4) . . ?
N3 C41 C42 109.3(4) . . ?
C47 C42 C43 121.5(4) . . ?
C47 C42 C41 106.8(4) . . ?
C43 C42 C41 131.5(4) . . ?
C42 C43 C44 118.2(5) . . ?
C43 C44 C45 119.8(4) . . ?
C43 C44 S5 122.6(4) . . ?
C45 C44 S5 117.5(4) . . ?
C46 C45 C44 121.2(4) . . ?
C46 C45 S6 121.8(4) . . ?
C44 C45 S6 117.0(4) . . ?
C47 C46 C45 117.9(5) . . ?
C42 C47 C46 121.4(4) . . ?
C42 C47 C48 106.2(4) . . ?
C46 C47 C48 132.2(5) . . ?
N7 C48 N3 127.5(4) . . ?
N7 C48 C47 122.5(4) . . ?
N3 C48 C47 110.0(4) . . ?
C50 C49 S5 107.1(5) . . ?
C51 C50 C49 123.0(8) . . ?
C50 C51 C52 122.6(10) . . ?
C53 C52 C51 120.5(10) . . ?
C52 C53 C54 116.8(12) . . ?
C56 C55 S6 112.1(4) . . ?
C55 C56 C57 111.0(6) . . ?
C58 C57 C56 111.4(7) . . ?
C57 C58 C59 108.8(9) . . ?
C60 C59 C58 112.8(13) . . ?
N7 C61 N4 127.2(4) . . ?
N7 C61 C62 123.1(4) . . ?
N4 C61 C62 109.7(4) . . ?
C63 C62 C67 121.2(4) . . ?
C63 C62 C61 132.8(4) . . ?
C67 C62 C61 106.0(4) . . ?
C62 C63 C64 118.7(5) . . ?
C63 C64 C65 120.4(5) . . ?
C63 C64 S7 124.0(4) . . ?
C65 C64 S7 115.6(4) . . ?
C66 C65 C64 119.7(4) . . ?
C66 C65 S8 122.9(4) . . ?
C64 C65 S8 117.3(4) . . ?
C65 C66 C67 118.9(4) . . ?
C66 C67 C62 121.0(4) . . ?
C66 C67 C68 132.0(4) . . ?
C62 C67 C68 107.1(4) . . ?
N8 C68 N4 128.5(4) . . ?
N8 C68 C67 122.0(4) . . ?
N4 C68 C67 109.6(4) . . ?
C70 C69 S7 106.9(5) . . ?
C71 C70 C69 112.8(7) . . ?
C70 C71 C72 108.5(9) . . ?
C73 C72 C71 119.6(17) . . ?
C72 C73 C74 120.4(19) . . ?
C76 C75 S8 108.8(4) . . ?
C75 C76 C77 111.5(4) . . ?
C78 C77 C76 114.4(5) . . ?
C77 C78 C79 111.3(6) . . ?
C80 C79 C78 118.7(8) . . ?

loop_
_geom_bond_atom_site_label_1
_geom_bond_atom_site_label_2
_geom_bond_distance
_geom_bond_site_symmetry_2
_geom_bond_publ_flag
Lu N4 2.377(4) . ?
Lu N4 2.377(4) 2_655 ?
Lu N3 2.379(4) . ?
Lu N3 2.379(4) 2_655 ?
Lu N1 2.383(3) 2_655 ?
Lu N1 2.383(3) . ?
Lu N2 2.394(4) . ?
Lu N2 2.394(4) 2_655 ?
S1 C4 1.764(5) . ?
S1 C9 1.790(6) . ?
S2 C5 1.768(5) . ?
S2 C15 1.792(6) . ?
S3 C24 1.760(5) . ?
S3 C29 1.790(5) . ?
S4 C25 1.764(5) . ?
S4 C35 1.805(5) . ?
S5 C44 1.752(5) . ?
S5 C49 1.795(6) . ?
S6 C45 1.774(5) . ?
S6 C55 1.809(6) . ?
S7 C64 1.748(5) . ?
S7 C69 1.760(6) . ?
S8 C65 1.756(5) . ?
S8 C75 1.795(5) . ?
N1 C8 1.377(5) . ?
N1 C1 1.379(5) . ?
N2 C21 1.369(5) . ?
N2 C28 1.377(5) . ?
N3 C48 1.362(5) . ?
N3 C41 1.385(5) . ?
N4 C68 1.374(5) . ?
N4 C61 1.383(5) . ?
N5 C21 1.330(5) . ?
N5 C8 1.333(5) . ?
N6 C28 1.321(5) . ?
N6 C41 1.329(5) . ?
N7 C61 1.338(5) . ?
N7 C48 1.341(5) . ?
N8 C1 1.330(5) . ?
N8 C68 1.330(5) . ?
C1 C2 1.455(6) . ?
C2 C7 1.391(6) . ?
C2 C3 1.397(6) . ?
C3 C4 1.367(6) . ?
C4 C5 1.422(7) . ?
C5 C6 1.382(6) . ?
C6 C7 1.377(6) . ?
C7 C8 1.445(6) . ?
C9 C10 1.523(7) . ?
C10 C11 1.499(9) . ?
C11 C12 1.562(12) . ?
C12 C13 1.131(14) . ?
C13 C14 1.525(14) . ?
C15 C16 1.517(7) . ?
C16 C17 1.536(8) . ?
C17 C18 1.516(7) . ?
C18 C19 1.526(9) . ?
C19 C20 1.475(9) . ?
C21 C22 1.457(6) . ?
C22 C23 1.380(6) . ?
C22 C27 1.381(6) . ?
C23 C24 1.385(6) . ?
C24 C25 1.431(6) . ?
C25 C26 1.380(6) . ?
C26 C27 1.386(6) . ?
C27 C28 1.452(6) . ?
C29 C30 1.504(7) . ?
C30 C31 1.492(8) . ?
C31 C32 1.547(14) . ?
C32 C33 1.103(12) . ?
C33 C34 1.533(15) . ?
C35 C36 1.508(6) . ?
C36 C37 1.526(7) . ?
C37 C38 1.514(7) . ?
C38 C39 1.506(8) . ?
C39 C40 1.503(8) . ?
C41 C42 1.459(6) . ?
C42 C47 1.383(6) . ?
C42 C43 1.388(6) . ?
C43 C44 1.391(6) . ?
C44 C45 1.418(7) . ?
C45 C46 1.384(6) . ?
C46 C47 1.383(6) . ?
C47 C48 1.467(6) . ?
C49 C50 1.530(8) . ?
C50 C51 1.254(10) . ?
C51 C52 1.514(10) . ?
C52 C53 1.265(11) . ?
C53 C54 1.522(12) . ?
C55 C56 1.504(7) . ?
C56 C57 1.544(9) . ?
C57 C58 1.473(9) . ?
C58 C59 1.505(12) . ?
C59 C60 1.332(12) . ?
C61 C62 1.467(6) . ?
C62 C63 1.370(6) . ?
C62 C67 1.389(6) . ?
C63 C64 1.388(6) . ?
C64 C65 1.425(6) . ?
C65 C66 1.380(6) . ?
C66 C67 1.387(6) . ?
C67 C68 1.462(6) . ?
C69 C70 1.515(8) . ?
C70 C71 1.476(10) . ?
C71 C72 1.586(14) . ?
C72 C73 1.160(17) . ?
C73 C74 1.535(16) . ?
C75 C76 1.522(6) . ?
C76 C77 1.523(7) . ?
C77 C78 1.504(7) . ?
C78 C79 1.536(9) . ?
C79 C80 1.323(10) . ?
